data_1530179
loop_
_publ_author_name
'Klevtsova, R.F.'
'Glinskaya, L.A.'
'Gaponenko, L.A.'
'Zolotova, E.S.'
'Podberezskaya, N.V.'
'Klevtsov, P.V.'

_publ_section_title
;
 Synthesis and crystal structure of double molybdates of sodium and
 zirconium
;
_journal_name_full Kristallografiya
_journal_page_first 751
_journal_page_last 756
_journal_volume 24
_journal_year 1979
_chemical_formula_sum 'Mo3 Na2 O12 Zr'
_chemical_name_systematic 'Na2 Zr (Mo O4)3'
_space_group_IT_number 15
_symmetry_space_group_name_Hall '-C 2yc'
_symmetry_space_group_name_H-M 'C 1 2/c 1'
_cell_angle_alpha 90
_cell_angle_beta 103.5
_cell_angle_gamma 90
_cell_formula_units_Z 4
_cell_length_a 16.37
_cell_length_b 11.35
_cell_length_c 5.02
_cell_volume 906.943
_citation_journal_id_ASTM KRISAJ
_cod_data_source_file Klevtsova_KRISAJ_1979_636.cif
_cod_data_source_block Mo3Na2O12Zr1
_cod_original_cell_volume 906.9426
_cod_original_formula_sum 'Mo3 Na2 O12 Zr1'
_cod_database_code 1530179

loop_
_symmetry_equiv_pos_as_xyz
x,y,z
-x,y,-z+1/2
-x,-y,-z
x,-y,z-1/2
x+1/2,y+1/2,z
-x+1/2,y+1/2,-z+1/2
-x+1/2,-y+1/2,-z
x+1/2,-y+1/2,z-1/2

loop_
_atom_site_label
_atom_site_type_symbol
_atom_site_fract_x
_atom_site_fract_y
_atom_site_fract_z
_atom_site_occupancy
_atom_site_U_iso_or_equiv
Mo1 Mo+6 0 0.146 0.25 1 0.0
O5 O-2 0.219 0.297 0.255 1 0.0
O4 O-2 0.072 0.465 0.118 1 0.0
O1 O-2 0.078 0.057 0.433 1 0.0
O3 O-2 0.23 0.472 0.656 1 0.0
O2 O-2 0.048 0.234 0.025 1 0.0
Zr1 Zr+4 0 0.6241 0.25 1 0.0
Mo2 Mo+6 0.1626 0.3953 0.3962 1 0.0
Na1 Na+1 0.153 0.882 0.399 1 0.0
O6 O-2 0.103 0.308 0.588 1 0.0
